data_4318416
loop_
_publ_author_name
'Olaf K\"uhl'
'Peter L\"onnecke'

_publ_section_title
;
 The Monophosphino Urea Derivative PPh2NMeC(O)NMeH: A Hemilabile Ligand
 Switching between P,O- and P,N-Coordination
;
_journal_name_full 'Inorganic Chemistry'
_journal_page_first 4315
_journal_page_last 4317
_journal_paper_doi 10.1021/ic025614e
_journal_volume 41
_journal_year 2002
_chemical_formula_sum 'C15 H17 N2 O P'
_chemical_formula_weight 272.28
_chemical_name_systematic
;
 ?
;
_space_group_IT_number 14
_symmetry_cell_setting monoclinic
_symmetry_space_group_name_Hall '-P 2yn'
_symmetry_space_group_name_H-M 'P 1 21/n 1'
_atom_sites_solution_hydrogens geom
_atom_sites_solution_primary direct
_atom_sites_solution_secondary difmap
_audit_creation_method SHELXL-97
_cell_angle_alpha 90.00
_cell_angle_beta 99.998(2)
_cell_angle_gamma 90.00
_cell_formula_units_Z 4
_cell_length_a 8.3310(10)
_cell_length_b 9.9867(12)
_cell_length_c 17.333(2)
_cell_measurement_reflns_used 1200
_cell_measurement_temperature 217(2)
_cell_measurement_theta_max 28.74
_cell_measurement_theta_min 2.94
_cell_volume 1420.2(3)
_computing_cell_refinement 'Bruker SAINT'
_computing_data_collection 'Bruker SMART'
_computing_data_reduction 'Bruker SAINT'
_computing_structure_refinement 'SHELXL-97 (Sheldrick, 1997)'
_computing_structure_solution 'SHELXS-97 (Sheldrick, 1990)'
_diffrn_ambient_temperature 217(2)
_diffrn_measured_fraction_theta_full 0.912
_diffrn_measured_fraction_theta_max 0.912
_diffrn_measurement_device_type 'CCD area detector'
_diffrn_measurement_method 'omega scans'
_diffrn_radiation_monochromator graphite
_diffrn_radiation_source 'fine-focus sealed tube'
_diffrn_radiation_type MoK\a
_diffrn_radiation_wavelength 0.71073
_diffrn_reflns_av_R_equivalents 0.0430
_diffrn_reflns_av_sigmaI/netI 0.0311
_diffrn_reflns_limit_h_max 10
_diffrn_reflns_limit_h_min -9
_diffrn_reflns_limit_k_max 13
_diffrn_reflns_limit_k_min -12
_diffrn_reflns_limit_l_max 18
_diffrn_reflns_limit_l_min -22
_diffrn_reflns_number 8962
_diffrn_reflns_theta_full 28.74
_diffrn_reflns_theta_max 28.74
_diffrn_reflns_theta_min 2.94
_exptl_absorpt_coefficient_mu 0.187
_exptl_absorpt_correction_T_max 0.9460
_exptl_absorpt_correction_T_min 0.8959
_exptl_absorpt_correction_type SADABS
_exptl_crystal_colour colorless
_exptl_crystal_density_diffrn 1.273
_exptl_crystal_density_method 'not measured'
_exptl_crystal_description prism
_exptl_crystal_F_000 576
_exptl_crystal_size_max 0.60
_exptl_crystal_size_mid 0.30
_exptl_crystal_size_min 0.30
_refine_diff_density_max 0.430
_refine_diff_density_min -0.248
_refine_diff_density_rms 0.046
_refine_ls_extinction_method none
_refine_ls_goodness_of_fit_ref 1.055
_refine_ls_hydrogen_treatment refall
_refine_ls_matrix_type full
_refine_ls_number_parameters 240
_refine_ls_number_reflns 3370
_refine_ls_number_restraints 0
_refine_ls_restrained_S_all 1.055
_refine_ls_R_factor_all 0.0483
_refine_ls_R_factor_gt 0.0395
_refine_ls_shift/su_max 0.251
_refine_ls_shift/su_mean 0.034
_refine_ls_structure_factor_coef Fsqd
_refine_ls_weighting_details 'calc w=1/[\s^2^(Fo^2^)+(0.0623P)^2^+0.3376P] where P=(Fo^2^+2Fc^2^)/3'
_refine_ls_weighting_scheme calc
_refine_ls_wR_factor_gt 0.1073
_refine_ls_wR_factor_ref 0.1129
_reflns_number_gt 2872
_reflns_number_total 3370
_reflns_threshold_expression >2sigma(I)
_cod_data_source_file ic025614e_s1.cif
_cod_data_source_block c1040fin
_cod_depositor_comments
;
The following automatic conversions were performed:

'_symmetry_cell_setting' value 'Monoclinic' changed to 'monoclinic'
according to the built-in table from CIF Core dictionary named
'cif_core.dic' version 2.4.1 from 2010-06-29.

Automatic conversion script
Id: cif_fix_values 1646 2011-03-28 12:23:43Z adriana 
;
_cod_database_code 4318416

loop_
_symmetry_equiv_pos_as_xyz
'x, y, z'
'-x+1/2, y+1/2, -z+1/2'
'-x, -y, -z'
'x-1/2, -y-1/2, z-1/2'

loop_
_atom_site_label
_atom_site_type_symbol
_atom_site_fract_x
_atom_site_fract_y
_atom_site_fract_z
_atom_site_U_iso_or_equiv
_atom_site_adp_type
_atom_site_occupancy
_atom_site_symmetry_multiplicity
_atom_site_calc_flag
_atom_site_refinement_flags
_atom_site_disorder_assembly
_atom_site_disorder_group
P1 P 0.36960(4) 0.23454(4) 0.09777(2) 0.02784(13) Uani 1 1 d . . .
O1 O 0.31783(14) 0.53390(11) 0.23279(7) 0.0378(3) Uani 1 1 d . . .
N1 N 0.39842(15) 0.38376(12) 0.14821(7) 0.0320(3) Uani 1 1 d . . .
N2 N 0.21016(16) 0.32641(13) 0.22873(8) 0.0336(3) Uani 1 1 d . . .
C1 C 0.57841(17) 0.20129(14) 0.08313(8) 0.0301(3) Uani 1 1 d . . .
C2 C 0.6893(2) 0.16396(18) 0.14976(10) 0.0395(4) Uani 1 1 d . . .
C3 C 0.8515(2) 0.13954(19) 0.14526(11) 0.0458(4) Uani 1 1 d . . .
C4 C 0.9043(2) 0.14932(19) 0.07515(12) 0.0477(4) Uani 1 1 d . . .
C5 C 0.7969(2) 0.1845(2) 0.00860(12) 0.0488(4) Uani 1 1 d . . .
C6 C 0.63382(19) 0.21061(18) 0.01240(10) 0.0392(4) Uani 1 1 d . . .
C7 C 0.26405(16) 0.28590(15) 0.00054(8) 0.0296(3) Uani 1 1 d . . .
C8 C 0.19393(18) 0.41200(16) -0.01384(10) 0.0352(3) Uani 1 1 d . . .
C9 C 0.0953(2) 0.44005(19) -0.08537(10) 0.0413(4) Uani 1 1 d . . .
C10 C 0.0649(2) 0.3434(2) -0.14270(10) 0.0435(4) Uani 1 1 d . . .
C11 C 0.1343(2) 0.2186(2) -0.12983(11) 0.0475(4) Uani 1 1 d . . .
C12 C 0.2329(2) 0.18905(17) -0.05830(10) 0.0400(4) Uani 1 1 d . . .
C13 C 0.5107(3) 0.48637(19) 0.12801(13) 0.0462(4) Uani 1 1 d . . .
C14 C 0.30796(16) 0.42012(14) 0.20550(8) 0.0271(3) Uani 1 1 d . . .
C15 C 0.1132(3) 0.3564(2) 0.28812(12) 0.0480(4) Uani 1 1 d . . .
H1N2 H 0.217(2) 0.2476(19) 0.2169(11) 0.032(4) Uiso 1 1 d . . .
H2 H 0.654(3) 0.157(2) 0.1994(14) 0.060(6) Uiso 1 1 d . . .
H3 H 0.928(3) 0.116(2) 0.1914(13) 0.060(6) Uiso 1 1 d . . .
H4 H 1.020(3) 0.132(2) 0.0693(13) 0.063(6) Uiso 1 1 d . . .
H5 H 0.828(3) 0.191(3) -0.0428(15) 0.071(7) Uiso 1 1 d . . .
H6 H 0.559(2) 0.2375(18) -0.0316(12) 0.040(5) Uiso 1 1 d . . .
H8 H 0.214(2) 0.479(2) 0.0256(12) 0.045(5) Uiso 1 1 d . . .
H9 H 0.052(3) 0.528(2) -0.0954(12) 0.053(6) Uiso 1 1 d . . .
H10 H -0.003(3) 0.366(2) -0.1892(13) 0.056(6) Uiso 1 1 d . . .
H11 H 0.117(3) 0.151(2) -0.1676(13) 0.057(6) Uiso 1 1 d . . .
H12 H 0.277(3) 0.103(2) -0.0480(13) 0.058(6) Uiso 1 1 d . . .
H13A H 0.531(3) 0.474(2) 0.0771(16) 0.066(7) Uiso 1 1 d . . .
H13B H 0.617(6) 0.478(4) 0.165(3) 0.153(15) Uiso 1 1 d . . .
H13C H 0.468(3) 0.572(3) 0.1303(17) 0.088(9) Uiso 1 1 d . . .
H15A H 0.165(3) 0.421(3) 0.3240(16) 0.085(8) Uiso 1 1 d . . .
H15B H 0.090(4) 0.286(3) 0.320(2) 0.105(10) Uiso 1 1 d . . .
H15C H 0.007(5) 0.386(4) 0.268(2) 0.130(13) Uiso 1 1 d . . .

loop_
_atom_site_aniso_label
_atom_site_aniso_U_11
_atom_site_aniso_U_22
_atom_site_aniso_U_33
_atom_site_aniso_U_23
_atom_site_aniso_U_13
_atom_site_aniso_U_12
P1 0.0297(2) 0.0271(2) 0.0280(2) -0.00111(13) 0.00842(14) -0.00318(13)
O1 0.0446(6) 0.0286(5) 0.0420(6) -0.0068(4) 0.0119(5) -0.0047(4)
N1 0.0357(6) 0.0282(6) 0.0348(7) -0.0040(5) 0.0134(5) -0.0091(5)
N2 0.0421(7) 0.0260(6) 0.0364(7) -0.0031(5) 0.0171(5) -0.0036(5)
C1 0.0292(6) 0.0295(7) 0.0319(7) -0.0006(5) 0.0064(5) -0.0010(5)
C2 0.0410(8) 0.0444(9) 0.0318(8) -0.0002(6) 0.0026(6) 0.0005(7)
C3 0.0364(8) 0.0437(9) 0.0525(10) -0.0008(8) -0.0058(7) 0.0003(7)
C4 0.0285(8) 0.0429(9) 0.0717(12) -0.0014(8) 0.0084(8) -0.0021(7)
C5 0.0384(9) 0.0578(11) 0.0548(11) 0.0063(9) 0.0211(8) 0.0010(8)
C6 0.0343(8) 0.0475(9) 0.0373(8) 0.0071(7) 0.0101(6) 0.0031(7)
C7 0.0268(6) 0.0322(7) 0.0308(7) 0.0004(5) 0.0081(5) -0.0015(5)
C8 0.0341(7) 0.0352(8) 0.0388(8) 0.0004(6) 0.0131(6) 0.0020(6)
C9 0.0372(8) 0.0434(9) 0.0453(9) 0.0105(7) 0.0127(7) 0.0099(7)
C10 0.0356(8) 0.0566(11) 0.0369(9) 0.0085(8) 0.0026(6) 0.0020(7)
C11 0.0519(10) 0.0493(10) 0.0376(9) -0.0065(8) -0.0026(7) -0.0006(8)
C12 0.0439(9) 0.0338(8) 0.0393(9) -0.0027(7) -0.0011(7) 0.0021(7)
C13 0.0523(10) 0.0371(9) 0.0551(11) -0.0070(8) 0.0257(9) -0.0188(8)
C14 0.0278(6) 0.0275(7) 0.0249(6) 0.0003(5) 0.0014(5) 0.0000(5)
C15 0.0642(12) 0.0415(10) 0.0465(10) -0.0053(8) 0.0322(9) -0.0055(9)

loop_
_atom_type_symbol
_atom_type_description
_atom_type_scat_dispersion_real
_atom_type_scat_dispersion_imag
_atom_type_scat_source
P P 0.1023 0.0942 'International Tables Vol C Tables 4.2.6.8 and 6.1.1.4'
O O 0.0106 0.0060 'International Tables Vol C Tables 4.2.6.8 and 6.1.1.4'
N N 0.0061 0.0033 'International Tables Vol C Tables 4.2.6.8 and 6.1.1.4'
C C 0.0033 0.0016 'International Tables Vol C Tables 4.2.6.8 and 6.1.1.4'
H H 0.0000 0.0000 'International Tables Vol C Tables 4.2.6.8 and 6.1.1.4'

loop_
_geom_angle_atom_site_label_1
_geom_angle_atom_site_label_2
_geom_angle_atom_site_label_3
_geom_angle
_geom_angle_site_symmetry_1
_geom_angle_site_symmetry_3
_geom_angle_publ_flag
N1 P1 C1 100.08(6) . . ?
N1 P1 C7 103.11(7) . . ?
C1 P1 C7 103.81(6) . . ?
C14 N1 C13 115.65(13) . . ?
C14 N1 P1 122.77(9) . . ?
C13 N1 P1 121.35(11) . . ?
C14 N2 C15 120.68(14) . . ?
C14 N2 H1N2 121.4(13) . . ?
C15 N2 H1N2 116.8(13) . . ?
C6 C1 C2 118.34(14) . . ?
C6 C1 P1 125.49(12) . . ?
C2 C1 P1 116.17(11) . . ?
C3 C2 C1 120.68(16) . . ?
C3 C2 H2 119.6(13) . . ?
C1 C2 H2 119.8(13) . . ?
C4 C3 C2 120.30(17) . . ?
C4 C3 H3 119.1(13) . . ?
C2 C3 H3 120.6(13) . . ?
C3 C4 C5 120.04(16) . . ?
C3 C4 H4 122.8(13) . . ?
C5 C4 H4 117.2(13) . . ?
C4 C5 C6 120.28(17) . . ?
C4 C5 H5 123.4(15) . . ?
C6 C5 H5 116.4(15) . . ?
C1 C6 C5 120.36(16) . . ?
C1 C6 H6 117.4(12) . . ?
C5 C6 H6 122.2(12) . . ?
C8 C7 C12 118.46(14) . . ?
C8 C7 P1 122.47(12) . . ?
C12 C7 P1 118.43(12) . . ?
C9 C8 C7 120.40(16) . . ?
C9 C8 H8 120.1(12) . . ?
C7 C8 H8 119.5(12) . . ?
C10 C9 C8 120.51(16) . . ?
C10 C9 H9 119.8(13) . . ?
C8 C9 H9 119.7(13) . . ?
C11 C10 C9 119.91(16) . . ?
C11 C10 H10 122.2(14) . . ?
C9 C10 H10 117.9(14) . . ?
C10 C11 C12 120.13(17) . . ?
C10 C11 H11 122.1(14) . . ?
C12 C11 H11 117.7(14) . . ?
C11 C12 C7 120.57(16) . . ?
C11 C12 H12 120.9(13) . . ?
C7 C12 H12 118.5(13) . . ?
N1 C13 H13A 111.0(15) . . ?
N1 C13 H13B 109(2) . . ?
H13A C13 H13B 107(3) . . ?
N1 C13 H13C 111.6(17) . . ?
H13A C13 H13C 107(2) . . ?
H13B C13 H13C 111(3) . . ?
O1 C14 N2 122.08(13) . . ?
O1 C14 N1 120.44(12) . . ?
N2 C14 N1 117.48(12) . . ?
N2 C15 H15A 111.2(17) . . ?
N2 C15 H15B 117(2) . . ?
H15A C15 H15B 105(3) . . ?
N2 C15 H15C 114(2) . . ?
H15A C15 H15C 109(3) . . ?
H15B C15 H15C 100(3) . . ?

loop_
_geom_bond_atom_site_label_1
_geom_bond_atom_site_label_2
_geom_bond_distance
_geom_bond_site_symmetry_2
_geom_bond_publ_flag
P1 N1 1.7233(13) . ?
P1 C1 1.8315(15) . ?
P1 C7 1.8336(15) . ?
O1 C14 1.2280(17) . ?
N1 C14 1.3948(18) . ?
N1 C13 1.470(2) . ?
N2 C14 1.3475(18) . ?
N2 C15 1.446(2) . ?
N2 H1N2 0.818(18) . ?
C1 C6 1.386(2) . ?
C1 C2 1.398(2) . ?
C2 C3 1.388(2) . ?
C2 H2 0.96(2) . ?
C3 C4 1.366(3) . ?
C3 H3 0.96(2) . ?
C4 C5 1.377(3) . ?
C4 H4 1.01(2) . ?
C5 C6 1.396(2) . ?
C5 H5 0.97(3) . ?
C6 H6 0.94(2) . ?
C7 C8 1.392(2) . ?
C7 C12 1.397(2) . ?
C8 C9 1.392(2) . ?
C8 H8 0.95(2) . ?
C9 C10 1.377(3) . ?
C9 H9 0.95(2) . ?
C10 C11 1.375(3) . ?
C10 H10 0.93(2) . ?
C11 C12 1.395(2) . ?
C11 H11 0.94(2) . ?
C12 H12 0.94(2) . ?
C13 H13A 0.94(3) . ?
C13 H13B 1.00(5) . ?
C13 H13C 0.92(3) . ?
C15 H15A 0.95(3) . ?
C15 H15B 0.93(3) . ?
C15 H15C 0.94(4) . ?

loop_
_cod_related_entry_id
_cod_related_entry_database
_cod_related_entry_code
1 ChemSpider 30661064
